data_1548617
loop_
_publ_author_name
'Li, Wenzhe'
'Zhang, Cuiling'
'Ma, Yunping'
'Liu, Chong'
'Fan, Jiandong'
'Mai, Yaohua'
'Schropp, Ruud E. I.'

_publ_section_title
;
 In situ induced core/shell stabilized hybrid perovskites via gallium(iii)
 acetylacetonate intermediate towards highly efficient and stable solar
 cells
;
_journal_issue 2
_journal_name_full 'Energy &amp; Environmental Science'
_journal_page_first 286
_journal_paper_doi 10.1039/C7EE03113K
_journal_volume 11
_journal_year 2018
_chemical_formula_moiety 'I, C16 H28 Ga N O6'
_chemical_formula_sum 'C16 H28 Ga I N O6'
_chemical_formula_weight 527.01
_space_group_crystal_system monoclinic
_space_group_IT_number 14
_space_group_name_Hall '-P 2yn'
_space_group_name_H-M_alt 'P 1 21/n 1'
_symmetry_space_group_name_Hall '-P 2yn'
_symmetry_space_group_name_H-M 'P 1 21/n 1'
_atom_sites_solution_hydrogens geom
_atom_sites_solution_primary heavy
_audit_creation_date 2017-10-25
_audit_creation_method
;
Olex2 1.2
(compiled 2017.07.20 svn.r3457 for OlexSys, GUI svn.r5370)
;
_audit_update_record
;
2017-10-29 deposited with the CCDC.
2018-01-04 downloaded from the CCDC.
;
_cell_angle_alpha 90
_cell_angle_beta 112.273(6)
_cell_angle_gamma 90
_cell_formula_units_Z 4
_cell_length_a 12.3537(6)
_cell_length_b 12.2717(5)
_cell_length_c 15.5166(7)
_cell_measurement_reflns_used 2473
_cell_measurement_temperature 293(2)
_cell_measurement_theta_max 26.6370
_cell_measurement_theta_min 3.9230
_cell_volume 2176.82(19)
_computing_cell_refinement
;
CrysAlisPro, Agilent Technologies,
Version 1.171.37.35 (release 13-08-2014 CrysAlis171 .NET)
(compiled Aug 13 2014,18:06:01)
;
_computing_data_collection
;
CrysAlisPro, Agilent Technologies,
Version 1.171.37.35 (release 13-08-2014 CrysAlis171 .NET)
(compiled Aug 13 2014,18:06:01)
;
_computing_data_reduction
;
CrysAlisPro, Agilent Technologies,
Version 1.171.37.35 (release 13-08-2014 CrysAlis171 .NET)
(compiled Aug 13 2014,18:06:01)
;
_computing_molecular_graphics 'Olex2 (Dolomanov et al., 2009)'
_computing_publication_material 'Olex2 (Dolomanov et al., 2009)'
_computing_structure_refinement 'ShelXL (Sheldrick, 2015)'
_computing_structure_solution 'ShelXS (Sheldrick, 2008)'
_diffrn_ambient_temperature 293(2)
_diffrn_detector 'CCD plate'
_diffrn_detector_area_resol_mean 16.0288
_diffrn_detector_type Sapphire3
_diffrn_measured_fraction_theta_full 0.998
_diffrn_measured_fraction_theta_max 0.998
_diffrn_measurement_details
;
#__ type_ start__ end____ width___ exp.time_
  1 omega   -8.00   65.00   1.0000    2.2550
omega____ theta____ kappa____ phi______ frames
    -       17.8093   77.0000 -120.0000 73

#__ type_ start__ end____ width___ exp.time_
  2 omega   -4.00   38.00   1.0000    2.2550
omega____ theta____ kappa____ phi______ frames
    -       17.8093  -99.0000   60.0000 42

#__ type_ start__ end____ width___ exp.time_
  3 omega  -89.00   24.00   1.0000    2.2550
omega____ theta____ kappa____ phi______ frames
    -      -19.7624  -19.0000  150.0000 113

#__ type_ start__ end____ width___ exp.time_
  4 omega   58.00   84.00   1.0000    2.2550
omega____ theta____ kappa____ phi______ frames
    -       17.8093 -142.0000   61.0000 26
;
_diffrn_measurement_device 'four-circle diffractometer'
_diffrn_measurement_device_type 'Xcalibur, Sapphire3, Gemini ultra'
_diffrn_measurement_method '\w scans'
_diffrn_orient_matrix_UB_11 -0.0378950000
_diffrn_orient_matrix_UB_12 0.0002716000
_diffrn_orient_matrix_UB_13 0.0247591000
_diffrn_orient_matrix_UB_21 -0.0027665000
_diffrn_orient_matrix_UB_22 -0.0577586000
_diffrn_orient_matrix_UB_23 -0.0020789000
_diffrn_orient_matrix_UB_31 0.0489995000
_diffrn_orient_matrix_UB_32 -0.0029900000
_diffrn_orient_matrix_UB_33 0.0426802000
_diffrn_radiation_monochromator graphite
_diffrn_radiation_probe x-ray
_diffrn_radiation_type MoK\a
_diffrn_radiation_wavelength 0.71073
_diffrn_reflns_av_R_equivalents 0.0346
_diffrn_reflns_av_unetI/netI 0.0460
_diffrn_reflns_Laue_measured_fraction_full 0.998
_diffrn_reflns_Laue_measured_fraction_max 0.998
_diffrn_reflns_limit_h_max 7
_diffrn_reflns_limit_h_min -14
_diffrn_reflns_limit_k_max 9
_diffrn_reflns_limit_k_min -14
_diffrn_reflns_limit_l_max 18
_diffrn_reflns_limit_l_min -13
_diffrn_reflns_number 8690
_diffrn_reflns_point_group_measured_fraction_full 0.998
_diffrn_reflns_point_group_measured_fraction_max 0.998
_diffrn_reflns_theta_full 24.999
_diffrn_reflns_theta_max 24.999
_diffrn_reflns_theta_min 3.186
_diffrn_source 'Enhance (Mo) X-ray Source'
_exptl_absorpt_coefficient_mu 2.710
_exptl_absorpt_correction_T_max 1.00000
_exptl_absorpt_correction_T_min 0.58370
_exptl_absorpt_correction_type multi-scan
_exptl_absorpt_process_details
;
CrysAlisPro, Agilent Technologies,
Version 1.171.37.35 (release 13-08-2014 CrysAlis171 .NET)
(compiled Aug 13 2014,18:06:01)
Empirical absorption correction using spherical harmonics,
 implemented in SCALE3 ABSPACK scaling algorithm.
;
_exptl_crystal_density_diffrn 1.608
_exptl_crystal_F_000 1052
_refine_diff_density_max 0.632
_refine_diff_density_min -1.957
_refine_diff_density_rms 0.260
_refine_ls_extinction_method none
_refine_ls_goodness_of_fit_ref 1.131
_refine_ls_hydrogen_treatment constr
_refine_ls_matrix_type full
_refine_ls_number_parameters 234
_refine_ls_number_reflns 3838
_refine_ls_number_restraints 0
_refine_ls_restrained_S_all 1.131
_refine_ls_R_factor_all 0.0700
_refine_ls_R_factor_gt 0.0522
_refine_ls_shift/su_max 0.001
_refine_ls_shift/su_mean 0.000
_refine_ls_structure_factor_coef Fsqd
_refine_ls_weighting_details 'w=1/[\s^2^(Fo^2^)+(0.0770P)^2^] where P=(Fo^2^+2Fc^2^)/3'
_refine_ls_weighting_scheme calc
_refine_ls_wR_factor_gt 0.1266
_refine_ls_wR_factor_ref 0.1424
_reflns_Friedel_coverage 0.000
_reflns_number_gt 2966
_reflns_number_total 3838
_reflns_threshold_expression 'I > 2\s(I)'
_cod_data_source_file c7ee03113k3.cif
_cod_data_source_block 20170713-lwz-1
_cod_depositor_comments 'Adding full bibliography for 1548616--1548617.cif.'
_cod_database_code 1548617
_shelx_shelxl_version_number 2017/1
_shelx_space_group_comment
;
The symmetry employed for this shelxl refinement is uniquely defined
by the following loop, which should always be used as a source of
symmetry information in preference to the above space-group names.
They are only intended as comments.
;
_reflns_odcompleteness_completeness 99.72
_reflns_odcompleteness_iscentric 1
_reflns_odcompleteness_theta 26.32
_olex2_refinement_description
;
1. Fixed Uiso
 At 1.2 times of:
  All C(H) groups, All C(H,H) groups, All N(H,H,H) groups
 At 1.5 times of:
  All C(H,H,H) groups
2.a Secondary CH2 refined with riding coordinates:
 C4(H4A,H4B)
2.b Aromatic/amide H refined with riding coordinates:
 C3AA(H3AA), C5AA(H5AA)
2.c Idealised Me refined as rotating group:
 C6AA(H6AA,H6AB,H6AC), C7AA(H7AA,H7AB,H7AC), C8AA(H8AA,H8AB,H8AC), C0BA(H0BA,
 H0BB,H0BC), C3(H3A,H3B,H3C), C9AA(H9AA,H9AB,H9AC), N0AA(H0AA,H0AB,H6),
 C0AA(H0AC,H0AD,H0AE)
;
_olex2_submission_special_instructions 'No special instructions were received'

loop_
_space_group_symop_operation_xyz
'x, y, z'
'-x+1/2, y+1/2, -z+1/2'
'-x, -y, -z'
'x-1/2, -y-1/2, z-1/2'

loop_
_atom_site_label
_atom_site_type_symbol
_atom_site_fract_x
_atom_site_fract_y
_atom_site_fract_z
_atom_site_U_iso_or_equiv
_atom_site_adp_type
_atom_site_occupancy
_atom_site_site_symmetry_order
_atom_site_calc_flag
_atom_site_refinement_flags_posn
I1 I 0.82241(4) 0.61406(4) 0.39725(3) 0.0691(2) Uani 1 1 d .
Ga2 Ga 1.20871(5) 0.84757(4) 0.38431(3) 0.03244(19) Uani 1 1 d .
O3 O 1.1222(3) 0.8574(3) 0.2499(2) 0.0420(9) Uani 1 1 d .
O4 O 1.3487(3) 0.8201(3) 0.3573(2) 0.0403(8) Uani 1 1 d .
O5 O 1.2421(3) 1.0034(3) 0.3891(2) 0.0433(9) Uani 1 1 d .
O6 O 1.2902(3) 0.8345(3) 0.5200(2) 0.0418(9) Uani 1 1 d .
O1AA O 1.1815(3) 0.6903(3) 0.3885(2) 0.0427(8) Uani 1 1 d .
O0AA O 1.0660(3) 0.8713(3) 0.4084(2) 0.0411(8) Uani 1 1 d .
C5 C 1.3592(5) 0.9059(5) 0.5723(3) 0.0440(13) Uani 1 1 d .
C2 C 1.2250(5) 0.6156(4) 0.3522(3) 0.0382(12) Uani 1 1 d .
C1BA C 1.0196(5) 0.8985(4) 0.2103(4) 0.0435(13) Uani 1 1 d .
C1AA C 1.3174(5) 1.0540(5) 0.4572(4) 0.0450(13) Uani 1 1 d .
C2AA C 1.3689(4) 0.7330(4) 0.3228(3) 0.0397(12) Uani 1 1 d .
C3AA C 1.3095(5) 0.6343(4) 0.3170(4) 0.0471(14) Uani 1 1 d .
H3AA H 1.329157 0.576745 0.286733 0.057 Uiso 1 1 calc R
C4AA C 0.9696(5) 0.9106(4) 0.3500(4) 0.0433(13) Uani 1 1 d .
C4 C 1.3771(5) 1.0081(5) 0.5444(4) 0.0555(15) Uani 1 1 d .
H4A H 1.459358 1.011367 0.554074 0.067 Uiso 1 1 calc R
H4B H 1.366567 1.058179 0.588942 0.067 Uiso 1 1 calc R
C5AA C 0.9469(5) 0.9291(5) 0.2569(4) 0.0477(14) Uani 1 1 d .
H5AA H 0.877539 0.964813 0.222279 0.057 Uiso 1 1 calc R
C6AA C 0.8782(6) 0.9366(6) 0.3875(5) 0.0658(18) Uani 1 1 d .
H6AA H 0.849502 0.870244 0.403889 0.099 Uiso 1 1 calc GR
H6AB H 0.814896 0.974604 0.341051 0.099 Uiso 1 1 calc GR
H6AC H 0.911266 0.981668 0.441791 0.099 Uiso 1 1 calc GR
C7AA C 0.9768(6) 0.9141(5) 0.1071(3) 0.0614(18) Uani 1 1 d .
H7AA H 1.040493 0.937224 0.090385 0.092 Uiso 1 1 calc GR
H7AB H 0.916514 0.968590 0.088309 0.092 Uiso 1 1 calc GR
H7AC H 0.945893 0.846599 0.076425 0.092 Uiso 1 1 calc GR
C8AA C 1.1808(6) 0.5025(5) 0.3535(4) 0.0586(16) Uani 1 1 d .
H8AA H 1.100061 0.505286 0.346085 0.088 Uiso 1 1 calc GR
H8AB H 1.225806 0.468361 0.411812 0.088 Uiso 1 1 calc GR
H8AC H 1.188049 0.461127 0.303460 0.088 Uiso 1 1 calc GR
C0BA C 1.3385(7) 1.1710(5) 0.4407(5) 0.072(2) Uani 1 1 d .
H0BA H 1.339460 1.178834 0.379490 0.108 Uiso 1 1 calc GR
H0BB H 1.412317 1.193860 0.486240 0.108 Uiso 1 1 calc GR
H0BC H 1.277103 1.215136 0.445953 0.108 Uiso 1 1 calc GR
C3 C 1.4224(7) 0.8734(5) 0.6732(4) 0.072(2) Uani 1 1 d .
H3A H 1.500527 0.850643 0.682954 0.108 Uiso 1 1 calc GR
H3B H 1.381342 0.814343 0.687885 0.108 Uiso 1 1 calc GR
H3C H 1.425311 0.934475 0.712609 0.108 Uiso 1 1 calc GR
C9AA C 1.4653(6) 0.7367(6) 0.2867(5) 0.0686(18) Uani 1 1 d .
H9AA H 1.463389 0.805355 0.256412 0.103 Uiso 1 1 calc GR
H9AB H 1.455194 0.678607 0.242870 0.103 Uiso 1 1 calc GR
H9AC H 1.539308 0.728586 0.337567 0.103 Uiso 1 1 calc GR
N0AA N 1.1162(5) 0.6667(5) 0.5456(3) 0.0588(13) Uani 1 1 d .
H0AA H 1.045407 0.664527 0.500463 0.071 Uiso 1 1 calc GR
H0AB H 1.144326 0.599336 0.558658 0.071 Uiso 1 1 calc GR
H6 H 1.163686 0.706412 0.527106 0.071 Uiso 1 1 calc GR
C0AA C 1.1084(9) 0.7150(8) 0.6275(6) 0.108(3) Uani 1 1 d .
H0AC H 1.066354 0.782531 0.611157 0.162 Uiso 1 1 calc GR
H0AD H 1.185650 0.728352 0.672582 0.162 Uiso 1 1 calc GR
H0AE H 1.067903 0.666215 0.653383 0.162 Uiso 1 1 calc GR

loop_
_atom_site_aniso_label
_atom_site_aniso_U_11
_atom_site_aniso_U_22
_atom_site_aniso_U_33
_atom_site_aniso_U_23
_atom_site_aniso_U_13
_atom_site_aniso_U_12
I1 0.0668(3) 0.0573(3) 0.0713(3) 0.0048(2) 0.0128(2) -0.0135(2)
Ga2 0.0368(3) 0.0291(3) 0.0317(3) 0.0004(2) 0.0132(2) 0.0008(2)
O3 0.045(2) 0.043(2) 0.0356(18) -0.0004(15) 0.0126(16) -0.0002(17)
O4 0.0376(19) 0.040(2) 0.0460(19) -0.0060(16) 0.0191(15) 0.0002(17)
O5 0.056(2) 0.0309(19) 0.0383(17) -0.0030(15) 0.0131(15) -0.0081(17)
O6 0.055(2) 0.034(2) 0.0326(17) 0.0009(15) 0.0118(15) 0.0022(17)
O1AA 0.050(2) 0.0318(19) 0.0486(19) -0.0014(16) 0.0219(16) -0.0031(17)
O0AA 0.043(2) 0.041(2) 0.0443(19) 0.0003(15) 0.0222(17) 0.0041(17)
C5 0.043(3) 0.049(3) 0.035(3) -0.006(2) 0.010(2) 0.013(3)
C2 0.048(3) 0.028(3) 0.035(3) -0.002(2) 0.011(2) 0.005(2)
C1BA 0.053(3) 0.028(3) 0.040(3) 0.000(2) 0.006(2) -0.005(2)
C1AA 0.054(3) 0.037(3) 0.052(3) -0.009(2) 0.029(3) -0.003(3)
C2AA 0.043(3) 0.042(3) 0.036(2) 0.002(2) 0.017(2) 0.007(2)
C3AA 0.064(4) 0.037(3) 0.045(3) -0.008(2) 0.026(3) 0.010(3)
C4AA 0.037(3) 0.027(3) 0.065(4) -0.006(2) 0.018(3) 0.000(2)
C4 0.053(3) 0.055(4) 0.051(3) -0.017(3) 0.011(3) -0.007(3)
C5AA 0.040(3) 0.039(3) 0.054(3) 0.005(3) 0.007(3) 0.010(3)
C6AA 0.048(3) 0.061(4) 0.093(5) -0.009(4) 0.031(3) 0.008(3)
C7AA 0.066(4) 0.067(4) 0.035(3) 0.009(3) 0.000(3) -0.002(3)
C8AA 0.075(4) 0.033(3) 0.065(4) -0.004(3) 0.023(3) -0.010(3)
C0BA 0.102(6) 0.041(4) 0.074(4) -0.009(3) 0.036(4) -0.027(4)
C3 0.083(5) 0.067(4) 0.041(3) -0.003(3) -0.006(3) 0.013(4)
C9AA 0.077(4) 0.064(4) 0.090(4) -0.001(4) 0.060(4) 0.005(4)
N0AA 0.066(3) 0.063(3) 0.058(3) 0.008(2) 0.035(2) 0.002(3)
C0AA 0.152(9) 0.105(7) 0.085(5) -0.022(5) 0.066(6) 0.001(7)

loop_
_atom_type_symbol
_atom_type_description
_atom_type_scat_dispersion_real
_atom_type_scat_dispersion_imag
_atom_type_scat_source
C C 0.0033 0.0016 'International Tables Vol C Tables 4.2.6.8 and 6.1.1.4'
H H 0.0000 0.0000 'International Tables Vol C Tables 4.2.6.8 and 6.1.1.4'
O O 0.0106 0.0060 'International Tables Vol C Tables 4.2.6.8 and 6.1.1.4'
Ga Ga 0.2307 1.6083 'International Tables Vol C Tables 4.2.6.8 and 6.1.1.4'
I I -0.4742 1.8119 'International Tables Vol C Tables 4.2.6.8 and 6.1.1.4'
N N 0.0061 0.0033 'International Tables Vol C Tables 4.2.6.8 and 6.1.1.4'

loop_
_geom_angle_atom_site_label_1
_geom_angle_atom_site_label_2
_geom_angle_atom_site_label_3
_geom_angle
O3 Ga2 O4 87.25(15)
O3 Ga2 O6 177.65(16)
O3 Ga2 O1AA 93.74(14)
O3 Ga2 O0AA 91.56(15)
O4 Ga2 O6 94.58(15)
O4 Ga2 O1AA 90.81(15)
O4 Ga2 O0AA 178.11(14)
O5 Ga2 O3 90.14(14)
O5 Ga2 O4 89.21(16)
O5 Ga2 O6 91.36(14)
O5 Ga2 O1AA 176.12(14)
O5 Ga2 O0AA 92.26(15)
O1AA Ga2 O6 84.77(14)
O0AA Ga2 O6 86.57(15)
O0AA Ga2 O1AA 87.80(15)
C1BA O3 Ga2 125.2(4)
C2AA O4 Ga2 124.7(3)
C1AA O5 Ga2 125.9(3)
C5 O6 Ga2 124.9(3)
C2 O1AA Ga2 125.2(3)
C4AA O0AA Ga2 125.5(3)
O6 C5 C4 125.1(5)
O6 C5 C3 115.8(5)
C4 C5 C3 119.1(5)
O1AA C2 C3AA 124.0(5)
O1AA C2 C8AA 116.0(5)
C3AA C2 C8AA 120.0(5)
O3 C1BA C5AA 124.6(5)
O3 C1BA C7AA 116.6(5)
C5AA C1BA C7AA 118.8(5)
O5 C1AA C4 124.1(5)
O5 C1AA C0BA 116.5(5)
C4 C1AA C0BA 119.4(5)
O4 C2AA C3AA 125.2(5)
O4 C2AA C9AA 116.5(5)
C3AA C2AA C9AA 118.3(5)
C2 C3AA C2AA 125.4(5)
O0AA C4AA C5AA 124.5(5)
O0AA C4AA C6AA 116.2(5)
C5AA C4AA C6AA 119.3(5)
C5 C4 C1AA 126.0(5)
C4AA C5AA C1BA 125.4(5)

loop_
_geom_bond_atom_site_label_1
_geom_bond_atom_site_label_2
_geom_bond_distance
Ga2 O3 1.953(3)
Ga2 O4 1.957(3)
Ga2 O5 1.951(3)
Ga2 O6 1.966(3)
Ga2 O1AA 1.964(4)
Ga2 O0AA 1.958(4)
O3 C1BA 1.284(7)
O4 C2AA 1.261(6)
O5 C1AA 1.274(6)
O6 C5 1.276(6)
O1AA C2 1.295(6)
O0AA C4AA 1.287(6)
C5 C4 1.372(8)
C5 C3 1.514(8)
C2 C3AA 1.369(8)
C2 C8AA 1.494(7)
C1BA C5AA 1.401(8)
C1BA C7AA 1.496(7)
C1AA C4 1.391(7)
C1AA C0BA 1.498(8)
C2AA C3AA 1.401(8)
C2AA C9AA 1.498(7)
C4AA C5AA 1.382(8)
C4AA C6AA 1.488(8)
N0AA C0AA 1.437(8)
